data_2206826
loop_
_publ_author_name
'Jian Gao'
'Yu Liu'

_publ_section_title
;
 Diaquabis(vanillinato-\k^2^<i>O</i>,<i>O</i>')manganese(II)
;
_journal_coeditor_code XU6038
_journal_issue 9
_journal_name_full 'Acta Crystallographica Section E'
_journal_page_first m1692
_journal_page_last m1693
_journal_paper_doi 10.1107/S1600536805024293
_journal_volume 61
_journal_year 2005
_chemical_formula_iupac '[Mn (C8 H7 O3)2 (H2 O)2]'
_chemical_formula_moiety 'C16 H18 Mn O8'
_chemical_formula_sum 'C16 H18 Mn O8'
_chemical_formula_weight 393.24
_chemical_name_systematic
;
Diaquabis(vanillinato-\k^2^O,O')manganese(II)
;
_space_group_IT_number 15
_symmetry_cell_setting monoclinic
_symmetry_space_group_name_Hall '-C 2yc'
_symmetry_space_group_name_H-M 'C 1 2/c 1'
_atom_sites_solution_hydrogens geom
_atom_sites_solution_primary direct
_atom_sites_solution_secondary difmap
_audit_creation_method SHELXL97
_cell_angle_alpha 90.00
_cell_angle_beta 106.5648(9)
_cell_angle_gamma 90.00
_cell_formula_units_Z 4
_cell_length_a 22.4629(5)
_cell_length_b 10.5743(2)
_cell_length_c 7.8600(2)
_cell_measurement_reflns_used 6329
_cell_measurement_temperature 296.0(10)
_cell_measurement_theta_max 27.5
_cell_measurement_theta_min 3.4
_cell_volume 1789.50(7)
_computing_cell_refinement PROCESS-AUTO
_computing_data_collection 'PROCESS-AUTO (Rigaku, 1998)'
_computing_data_reduction 'CrystalStructure (Rigaku/MSC, 2002)'
_computing_molecular_graphics 'ORTEP-3 for Windows (Farrugia, 1997)'
_computing_publication_material 'WinGX (Farrugia, 1999)'
_computing_structure_refinement 'SHELXL97 (Sheldrick, 1997)'
_computing_structure_solution 'SIR92 (Altomare et al., 1993)'
_diffrn_ambient_temperature 296.0(10)
_diffrn_detector_area_resol_mean 10.00
_diffrn_measured_fraction_theta_full 1.00
_diffrn_measured_fraction_theta_max 1.00
_diffrn_measurement_device_type 'Rigaku R-AXIS RAPID'
_diffrn_measurement_method \w
_diffrn_radiation_monochromator graphite
_diffrn_radiation_source 'fine-focus sealed tube'
_diffrn_radiation_type MoK\a
_diffrn_radiation_wavelength 0.71073
_diffrn_reflns_av_R_equivalents 0.0114
_diffrn_reflns_av_sigmaI/netI 0.0181
_diffrn_reflns_limit_h_max 29
_diffrn_reflns_limit_h_min -29
_diffrn_reflns_limit_k_max 13
_diffrn_reflns_limit_k_min -13
_diffrn_reflns_limit_l_max 10
_diffrn_reflns_limit_l_min -10
_diffrn_reflns_number 3772
_diffrn_reflns_theta_full 27.5
_diffrn_reflns_theta_max 27.5
_diffrn_reflns_theta_min 1.9
_exptl_absorpt_coefficient_mu 0.776
_exptl_absorpt_correction_T_max 0.843
_exptl_absorpt_correction_T_min 0.757
_exptl_absorpt_correction_type multi-scan
_exptl_absorpt_process_details '(ABSCOR; Higashi, 1995)'
_exptl_crystal_colour yellow
_exptl_crystal_density_diffrn 1.460
_exptl_crystal_density_method 'not measured'
_exptl_crystal_description block
_exptl_crystal_F_000 812
_exptl_crystal_size_max 0.30
_exptl_crystal_size_mid 0.24
_exptl_crystal_size_min 0.22
_refine_diff_density_max 0.30
_refine_diff_density_min -0.36
_refine_ls_extinction_method none
_refine_ls_goodness_of_fit_ref 1.192
_refine_ls_hydrogen_treatment constr
_refine_ls_matrix_type full
_refine_ls_number_parameters 114
_refine_ls_number_reflns 2050
_refine_ls_number_restraints 0
_refine_ls_restrained_S_all 1.192
_refine_ls_R_factor_all 0.036
_refine_ls_R_factor_gt 0.028
_refine_ls_shift/su_max 0.000
_refine_ls_shift/su_mean 0.000
_refine_ls_structure_factor_coef Fsqd
_refine_ls_weighting_details 'calc w = 1/[\s^2^(Fo^2^)+(0.0624P)^2^] where P = (Fo^2^+2Fc^2^)/3'
_refine_ls_weighting_scheme calc
_refine_ls_wR_factor_gt 0.077
_refine_ls_wR_factor_ref 0.100
_reflns_number_gt 1795
_reflns_number_total 2050
_reflns_threshold_expression I>2\s(I)
_cod_data_source_file xu6038.cif
_cod_data_source_block I
_cod_original_sg_symbol_H-M 'C 2/c'
_cod_database_code 2206826
_cod_database_fobs_code 2206826

loop_
_symmetry_equiv_pos_as_xyz
'x, y, z'
'-x, y, -z+1/2'
'x+1/2, y+1/2, z'
'-x+1/2, y+1/2, -z+1/2'
'-x, -y, -z'
'x, -y, z-1/2'
'-x+1/2, -y+1/2, -z'
'x+1/2, -y+1/2, z-1/2'

loop_
_atom_site_label
_atom_site_fract_x
_atom_site_fract_y
_atom_site_fract_z
_atom_site_U_iso_or_equiv
_atom_site_adp_type
_atom_site_calc_flag
_atom_site_refinement_flags
_atom_site_occupancy
_atom_site_type_symbol
Mn 0.0000 0.34203(3) 0.2500 0.03245(15) Uani d S 1 Mn
O1 0.07558(6) 0.18748(12) 0.25376(17) 0.0427(3) Uani d . 1 O
O2 0.04706(5) 0.30226(11) 0.51469(16) 0.0372(3) Uani d . 1 O
O3 0.32023(6) 0.08114(16) 0.7966(2) 0.0619(4) Uani d . 1 O
O4 -0.06108(6) 0.47843(13) 0.3028(2) 0.0526(4) Uani d . 1 O
C1 0.11981(8) 0.18242(14) 0.4166(2) 0.0327(4) Uani d . 1 C
C2 0.17705(8) 0.12544(16) 0.4489(3) 0.0378(4) Uani d . 1 C
C3 0.21852(8) 0.12999(16) 0.6208(3) 0.0389(4) Uani d . 1 C
C4 0.20072(9) 0.19046(18) 0.7551(3) 0.0426(4) Uani d . 1 C
C5 0.14333(8) 0.24742(17) 0.7225(2) 0.0412(4) Uani d . 1 C
C6 0.10140(7) 0.24624(15) 0.5523(2) 0.0324(3) Uani d . 1 C
C7 0.28056(8) 0.07807(19) 0.6530(3) 0.0496(5) Uani d . 1 C
C8 0.08829(13) 0.1250(3) 0.1081(3) 0.0767(8) Uani d . 1 C
H2 0.1882 0.0843 0.3580 0.045 Uiso calc R 1 H
H4 0.2279 0.1926 0.8691 0.051 Uiso calc R 1 H
H4A -0.0985 0.4630 0.2977 0.050 Uiso d . 1 H
H4B -0.0525 0.5446 0.3487 0.050 Uiso d . 1 H
H5 0.1323 0.2871 0.8148 0.049 Uiso calc R 1 H
H7 0.2908 0.0400 0.5584 0.059 Uiso calc R 1 H
H8A 0.0539 0.1360 0.0038 0.115 Uiso calc R 1 H
H8B 0.0946 0.0365 0.1340 0.115 Uiso calc R 1 H
H8C 0.1251 0.1603 0.0878 0.115 Uiso calc R 1 H

loop_
_atom_site_aniso_label
_atom_site_aniso_U_11
_atom_site_aniso_U_22
_atom_site_aniso_U_33
_atom_site_aniso_U_12
_atom_site_aniso_U_13
_atom_site_aniso_U_23
Mn 0.0274(2) 0.0294(2) 0.0381(2) 0.000 0.00533(15) 0.000
O1 0.0463(7) 0.0437(7) 0.0337(7) 0.0142(5) 0.0045(6) -0.0062(5)
O2 0.0338(6) 0.0385(6) 0.0381(7) 0.0085(5) 0.0083(5) -0.0025(5)
O3 0.0337(7) 0.0767(11) 0.0705(11) 0.0114(7) 0.0068(7) 0.0196(8)
O4 0.0303(6) 0.0431(7) 0.0826(11) -0.0010(5) 0.0129(6) -0.0222(7)
C1 0.0351(8) 0.0282(7) 0.0335(9) 0.0031(6) 0.0079(7) 0.0019(6)
C2 0.0414(9) 0.0337(8) 0.0412(10) 0.0074(7) 0.0165(8) 0.0022(7)
C3 0.0336(8) 0.0353(8) 0.0470(10) 0.0051(7) 0.0103(7) 0.0082(7)
C4 0.0386(9) 0.0429(9) 0.0403(10) 0.0041(7) 0.0018(8) 0.0025(8)
C5 0.0459(9) 0.0430(9) 0.0332(9) 0.0097(8) 0.0086(7) -0.0020(7)
C6 0.0336(8) 0.0269(7) 0.0370(9) 0.0029(6) 0.0107(7) 0.0025(6)
C7 0.0386(9) 0.0489(11) 0.0627(13) 0.0079(8) 0.0169(9) 0.0117(9)
C8 0.0849(17) 0.0982(19) 0.0390(12) 0.0394(16) 0.0047(12) -0.0194(12)

loop_
_atom_type_symbol
_atom_type_description
_atom_type_scat_dispersion_real
_atom_type_scat_dispersion_imag
_atom_type_scat_source
C C 0.0033 0.0016 'International Tables Vol C Tables 4.2.6.8 and 6.1.1.4'
H H 0.0000 0.0000 'International Tables Vol C Tables 4.2.6.8 and 6.1.1.4'
O O 0.0106 0.0060 'International Tables Vol C Tables 4.2.6.8 and 6.1.1.4'
Mn Mn 0.3368 0.7283 'International Tables Vol C Tables 4.2.6.8 and 6.1.1.4'

loop_
_geom_angle_atom_site_label_1
_geom_angle_atom_site_label_2
_geom_angle_atom_site_label_3
_geom_angle_site_symmetry_1
_geom_angle_site_symmetry_3
_geom_angle
O1 Mn O2 . . 71.89(5)
O1 Mn O4 . . 168.45(5)
O1 Mn O1 . 2_555 91.91(5)
O1 Mn O2 . 2_555 91.79(5)
O1 Mn O4 . 2_555 88.28(5)
O2 Mn O4 . . 96.57(5)
O1 Mn O2 2_555 . 91.79(5)
O2 Mn O2 . 2_555 156.79(5)
O2 Mn O4 . 2_555 99.23(5)
O1 Mn O4 2_555 . 88.28(5)
O2 Mn O4 2_555 . 99.23(5)
O4 Mn O4 . 2_555 93.85(6)
O1 Mn O2 2_555 2_555 71.89(5)
O1 Mn O4 2_555 2_555 168.45(5)
O2 Mn O4 2_555 2_555 96.57(5)
Mn O1 C1 . . 111.42(10)
Mn O1 C8 . . 128.61(14)
C1 O1 C8 . . 118.23(16)
Mn O2 C6 . . 119.28(10)
H4A O4 H4B . . 108.00
Mn O4 H4B . . 128.00
Mn O4 H4A . . 123.00
C2 C1 C6 . . 121.76(16)
O1 C1 C6 . . 113.06(15)
O1 C1 C2 . . 125.16(16)
C1 C2 C3 . . 119.36(18)
C2 C3 C4 . . 119.42(18)
C2 C3 C7 . . 119.65(19)
C4 C3 C7 . . 120.8(2)
C3 C4 C5 . . 121.13(19)
C4 C5 C6 . . 120.83(16)
O2 C6 C1 . . 119.78(14)
O2 C6 C5 . . 122.72(15)
C1 C6 C5 . . 117.49(15)
O3 C7 C3 . . 124.2(2)
C1 C2 H2 . . 120.00
C3 C2 H2 . . 120.00
C3 C4 H4 . . 119.00
C5 C4 H4 . . 119.00
C4 C5 H5 . . 120.00
C6 C5 H5 . . 120.00
O3 C7 H7 . . 118.00
C3 C7 H7 . . 118.00
O1 C8 H8A . . 109.00
O1 C8 H8B . . 109.00
O1 C8 H8C . . 109.00
H8A C8 H8B . . 109.00
H8A C8 H8C . . 109.00
H8B C8 H8C . . 109.00

loop_
_geom_bond_atom_site_label_1
_geom_bond_atom_site_label_2
_geom_bond_site_symmetry_2
_geom_bond_distance
_geom_bond_publ_flag
Mn O1 . 2.3506(14) yes
Mn O2 . 2.0901(12) yes
Mn O4 . 2.1118(14) yes
Mn O1 2_555 2.3506(14) ?
Mn O2 2_555 2.0901(12) ?
Mn O4 2_555 2.1118(14) ?
O1 C1 . 1.380(2) yes
O1 C8 . 1.420(3) yes
O2 C6 . 1.312(2) yes
O3 C7 . 1.223(3) yes
O4 H4A . 0.8500 ?
O4 H4B . 0.7900 ?
C1 C6 . 1.420(2) ?
C1 C2 . 1.376(3) ?
C2 C3 . 1.406(3) ?
C3 C4 . 1.387(3) ?
C3 C7 . 1.451(3) ?
C4 C5 . 1.379(3) ?
C5 C6 . 1.400(2) ?
C2 H2 . 0.9300 ?
C4 H4 . 0.9300 ?
C5 H5 . 0.9300 ?
C7 H7 . 0.9300 ?
C8 H8A . 0.9600 ?
C8 H8B . 0.9600 ?
C8 H8C . 0.9600 ?

loop_
_geom_hbond_atom_site_label_D
_geom_hbond_atom_site_label_H
_geom_hbond_atom_site_label_A
_geom_hbond_site_symmetry_A
_geom_hbond_distance_DH
_geom_hbond_distance_HA
_geom_hbond_distance_DA
_geom_hbond_angle_DHA
_geom_hbond_publ_flag
O4 H4A O3 8_455 0.85 1.88 2.726(2) 176 yes
O4 H4B O2 5_566 0.79 1.93 2.6977(18) 166 yes

loop_
_geom_torsion_atom_site_label_1
_geom_torsion_atom_site_label_2
_geom_torsion_atom_site_label_3
_geom_torsion_atom_site_label_4
_geom_torsion_site_symmetry_1
_geom_torsion
_geom_torsion_publ_flag
O2 Mn O1 C1 . -17.50(10) no
O2 Mn O1 C8 . 178.04(19) no
O1 Mn O1 C1 2_555 -108.75(11) no
O1 Mn O1 C8 2_555 86.78(19) no
O2 Mn O1 C1 2_555 179.32(11) no
O2 Mn O1 C8 2_555 14.85(19) no
O4 Mn O1 C1 2_555 82.80(11) no
O4 Mn O1 C8 2_555 -81.67(19) no
O1 Mn O2 C6 . 18.41(11) no
O4 Mn O2 C6 . -161.70(11) no
O1 Mn O2 C6 2_555 109.83(11) no
O2 Mn O2 C6 2_555 65.60(17) no
O4 Mn O2 C6 2_555 -66.70(12) no
O2 Mn O4 H4B . 65.00 no
O1 Mn O4 H4A 2_555 -9.00 no
O1 Mn O4 H4B 2_555 156.00 no
O2 Mn O4 H4A 2_555 62.00 no
O2 Mn O4 H4B 2_555 -132.00 no
O4 Mn O4 H4A 2_555 159.00 no
O2 Mn O4 H4A . -101.00 no
O4 Mn O4 H4B 2_555 -35.00 no
Mn O1 C1 C6 . 14.83(16) no
C8 O1 C1 C2 . 2.8(3) no
Mn O1 C1 C2 . -163.50(14) no
C8 O1 C1 C6 . -178.91(18) no
Mn O2 C6 C1 . -17.49(19) no
Mn O2 C6 C5 . 161.75(13) no
O1 C1 C6 O2 . -0.2(2) no
O1 C1 C2 C3 . 178.36(16) no
C6 C1 C2 C3 . 0.2(3) no
C2 C1 C6 C5 . -1.1(2) no
O1 C1 C6 C5 . -179.52(14) no
C2 C1 C6 O2 . 178.15(15) no
C1 C2 C3 C4 . 0.8(3) no
C1 C2 C3 C7 . -175.61(17) no
C7 C3 C4 C5 . 175.60(18) no
C2 C3 C4 C5 . -0.7(3) no
C2 C3 C7 O3 . 177.78(19) no
C4 C3 C7 O3 . 1.5(3) no
C3 C4 C5 C6 . -0.3(3) no
C4 C5 C6 C1 . 1.2(3) no
C4 C5 C6 O2 . -178.09(16) no
